data_4515488
loop_
_publ_author_name
'Boyaala, Rabab'
'Touzani, Rachid'
'Roisnel, Thierry'
'Dorcet, Vincent'
'Caytan, Elsa'
'Jacquemin, Denis'
'Boixel, Julien'
'Guerchais, V\'eronique'
'Doucet, Henri'
'Soul\'e, Jean-Fran\,cois'

_publ_section_title
;
 Catalyst-Controlled Regiodivergent C--H Arylation Site of Fluorinated
 2-Arylpyridine Derivatives: Application to Luminescent Iridium(III)
 Complexes
;
_journal_issue 2
_journal_name_full 'ACS Catalysis'
_journal_page_first 1320
_journal_paper_doi 10.1021/acscatal.8b04553
_journal_volume 9
_journal_year 2018
_chemical_compound_source 'synthesis as described'
_chemical_formula_moiety 'C56 H34 F16 Ir N4 P'
_chemical_formula_sum 'C56 H34 F16 Ir N4 P'
_chemical_formula_weight 1290.04
_space_group_crystal_system trigonal
_space_group_IT_number 148
_space_group_name_Hall '-R 3'
_space_group_name_H-M_alt 'R -3 :H'
_atom_sites_solution_hydrogens geom
_cell_angle_alpha 90
_cell_angle_beta 90
_cell_angle_gamma 120
_cell_formula_units_Z 18
_cell_length_a 26.5472(11)
_cell_length_b 26.5472
_cell_length_c 38.4950(18)
_cell_measurement_reflns_used 9207
_cell_measurement_temperature 150(2)
_cell_measurement_theta_max 27.5155
_cell_measurement_theta_min 2.5717
_cell_measurement_wavelength 0.71073
_cell_volume 23494.8(15)
_computing_cell_refinement 'APEX3 (Bruker, 2015); SAINT (Bruker, 2014)'
_computing_data_collection 'SAINT (Bruker, 2014)'
_computing_data_reduction 'SAINT (Bruker, 2014)'
_computing_molecular_graphics 'SXGRAPH (Farrugia, 1999), Mercury (CSD, 2016)'
_computing_publication_material 'CRYSCALC (T. Roisnel, local program, 2018)'
_computing_structure_refinement 'SHELXL-2018_3 (Sheldrick, 2018)'
_computing_structure_solution 'SHELXT (Sheldrick, 2015)'
_diffrn_ambient_temperature 150(2)
_diffrn_detector '(CMOS) PHOTON 100'
_diffrn_measured_fraction_theta_full 0.992
_diffrn_measured_fraction_theta_max 0.990
_diffrn_measurement_device_type 'D8 VENTURE Bruker AXS'
_diffrn_measurement_method 'rotation images'
_diffrn_radiation_monochromator 'multilayer monochromator'
_diffrn_radiation_probe x-ray
_diffrn_radiation_source 'Incoatec microfocus sealed tube'
_diffrn_radiation_type MoK\a
_diffrn_radiation_wavelength 0.71073
_diffrn_reflns_av_R_equivalents 0.0409
_diffrn_reflns_av_unetI/netI 0.0443
_diffrn_reflns_limit_h_max 33
_diffrn_reflns_limit_h_min -34
_diffrn_reflns_limit_k_max 33
_diffrn_reflns_limit_k_min -23
_diffrn_reflns_limit_l_max 45
_diffrn_reflns_limit_l_min -49
_diffrn_reflns_number 39466
_diffrn_reflns_theta_full 25.242
_diffrn_reflns_theta_max 27.482
_diffrn_reflns_theta_min 3.069
_exptl_absorpt_coefficient_mu 2.687
_exptl_absorpt_correction_T_max 0.511
_exptl_absorpt_correction_T_min 0.377
_exptl_absorpt_correction_type multi-scan
_exptl_absorpt_process_details
;
  [Sheldrick, G.M. (2014). SADABS Bruker AXS Inc., Madison, Wisconsin, USA]
;
_exptl_crystal_colour orange
_exptl_crystal_density_diffrn 1.641
_exptl_crystal_description prism
_exptl_crystal_F_000 11412
_exptl_crystal_size_max 0.420
_exptl_crystal_size_mid 0.390
_exptl_crystal_size_min 0.250
_refine_diff_density_max 7.652
_refine_diff_density_min -3.133
_refine_diff_density_rms 0.180
_refine_ls_extinction_method none
_refine_ls_goodness_of_fit_ref 1.040
_refine_ls_hydrogen_treatment constr
_refine_ls_matrix_type full
_refine_ls_number_parameters 705
_refine_ls_number_reflns 11847
_refine_ls_number_restraints 0
_refine_ls_restrained_S_all 1.040
_refine_ls_R_factor_all 0.0923
_refine_ls_R_factor_gt 0.0714
_refine_ls_shift/su_max 0.047
_refine_ls_shift/su_mean 0.000
_refine_ls_structure_factor_coef Fsqd
_refine_ls_weighting_details 'w=1/[\s^2^(Fo^2^)+(0.0763P)^2^+846.6510P] where P=(Fo^2^+2Fc^2^)/3'
_refine_ls_weighting_scheme calc
_refine_ls_wR_factor_gt 0.1759
_refine_ls_wR_factor_ref 0.1900
_reflns_Friedel_coverage 0.000
_reflns_number_gt 9339
_reflns_number_total 11847
_reflns_threshold_expression >2sigma(I)
_cod_data_source_file cs8b04553_si_003.cif
_cod_data_source_block RB100_4
_cod_original_cell_volume 23495(2)
_cod_original_sg_symbol_H-M 'R -3'
_cod_database_code 4515488

loop_
_space_group_symop_operation_xyz
'x, y, z'
'-y, x-y, z'
'-x+y, -x, z'
'x+2/3, y+1/3, z+1/3'
'-y+2/3, x-y+1/3, z+1/3'
'-x+y+2/3, -x+1/3, z+1/3'
'x+1/3, y+2/3, z+2/3'
'-y+1/3, x-y+2/3, z+2/3'
'-x+y+1/3, -x+2/3, z+2/3'
'-x, -y, -z'
'y, -x+y, -z'
'x-y, x, -z'
'-x+2/3, -y+1/3, -z+1/3'
'y+2/3, -x+y+1/3, -z+1/3'
'x-y+2/3, x+1/3, -z+1/3'
'-x+1/3, -y+2/3, -z+2/3'
'y+1/3, -x+y+2/3, -z+2/3'
'x-y+1/3, x+2/3, -z+2/3'

loop_
_atom_site_label
_atom_site_type_symbol
_atom_site_fract_x
_atom_site_fract_y
_atom_site_fract_z
_atom_site_U_iso_or_equiv
_atom_site_adp_type
_atom_site_occupancy
_atom_site_site_symmetry_order
_atom_site_calc_flag
_atom_site_refinement_flags_posn
_atom_site_refinement_flags_adp
N1 N 0.3037(3) 0.0148(3) 0.54545(17) 0.0311(13) Uani 1 1 d . .
C2 C 0.2856(4) 0.0310(4) 0.5172(2) 0.0361(17) Uani 1 1 d . .
H2 H 0.311990 0.066153 0.505786 0.043 Uiso 1 1 calc R U
C3 C 0.2299(4) -0.0017(4) 0.5042(2) 0.0378(18) Uani 1 1 d . .
H3 H 0.218722 0.010816 0.483969 0.045 Uiso 1 1 calc R U
C4 C 0.1905(4) -0.0529(4) 0.5206(2) 0.0405(19) Uani 1 1 d . .
C5 C 0.1288(4) -0.0890(5) 0.5073(3) 0.058(3) Uani 1 1 d . .
H5A H 0.129484 -0.101697 0.483529 0.088 Uiso 1 1 calc R U
H5B H 0.109762 -0.065484 0.507612 0.088 Uiso 1 1 calc R U
H5C H 0.107256 -0.123101 0.522280 0.088 Uiso 1 1 calc R U
C6 C 0.2092(4) -0.0697(4) 0.5494(2) 0.0381(18) Uani 1 1 d . .
H6 H 0.183407 -0.105066 0.560874 0.046 Uiso 1 1 calc R U
C7 C 0.2651(3) -0.0356(3) 0.5618(2) 0.0321(16) Uani 1 1 d . .
C8 C 0.2866(3) -0.0520(3) 0.5927(2) 0.0333(16) Uani 1 1 d . .
C9 C 0.2534(4) -0.1011(4) 0.6122(2) 0.0402(19) Uani 1 1 d . .
H9 H 0.214338 -0.126972 0.605502 0.048 Uiso 1 1 calc R U
C10 C 0.2756(4) -0.1138(4) 0.6413(2) 0.043(2) Uani 1 1 d . .
C11 C 0.2374(5) -0.1676(5) 0.6627(3) 0.068(3) Uani 1 1 d . .
H11A H 0.196505 -0.178854 0.659360 0.102 Uiso 1 1 calc R U
H11B H 0.247608 -0.159339 0.687278 0.102 Uiso 1 1 calc R U
H11C H 0.243410 -0.199523 0.655151 0.102 Uiso 1 1 calc R U
C12 C 0.3340(4) -0.0759(4) 0.6486(2) 0.043(2) Uani 1 1 d . .
H12 H 0.351966 -0.083731 0.667551 0.052 Uiso 1 1 calc R U
C13 C 0.3658(4) -0.0274(4) 0.6285(2) 0.0386(18) Uani 1 1 d . .
H13 H 0.405483 -0.001955 0.634361 0.046 Uiso 1 1 calc R U
N14 N 0.3431(3) -0.0140(3) 0.60070(17) 0.0330(14) Uani 1 1 d . .
N21 N 0.4273(3) 0.0189(3) 0.54919(17) 0.0316(14) Uani 1 1 d . .
C22 C 0.4088(3) -0.0179(3) 0.5208(2) 0.0344(17) Uani 1 1 d . .
C23 C 0.3754(4) -0.0109(4) 0.4940(2) 0.0417(19) Uani 1 1 d . .
H23 H 0.366048 0.019177 0.495546 0.050 Uiso 1 1 calc R U
C24 C 0.3575(4) -0.0474(4) 0.4668(3) 0.045(2) Uani 1 1 d . .
H24 H 0.336048 -0.041795 0.448935 0.054 Uiso 1 1 calc R U
C25 C 0.3688(4) -0.0926(4) 0.4635(2) 0.045(2) Uani 1 1 d . .
H25 H 0.353639 -0.118569 0.444381 0.054 Uiso 1 1 calc R U
C26 C 0.4023(4) -0.0995(4) 0.4882(3) 0.048(2) Uani 1 1 d . .
H26 H 0.410974 -0.129973 0.485841 0.057 Uiso 1 1 calc R U
C27 C 0.4240(4) -0.0615(4) 0.5172(2) 0.0373(18) Uani 1 1 d . .
C28 C 0.4636(4) -0.0625(4) 0.5410(2) 0.042(2) Uani 1 1 d . .
H28 H 0.473769 -0.092033 0.539632 0.050 Uiso 1 1 calc R U
C29 C 0.4875(4) -0.0210(4) 0.5661(2) 0.0390(18) Uani 1 1 d . .
H29 H 0.516475 -0.019758 0.581070 0.047 Uiso 1 1 calc R U
C30 C 0.4692(4) 0.0199(3) 0.5697(2) 0.0363(17) Uani 1 1 d . .
C31 C 0.4915(4) 0.0660(4) 0.5957(2) 0.0369(18) Uani 1 1 d . .
C32 C 0.5389(4) 0.0783(4) 0.6178(3) 0.045(2) Uani 1 1 d . .
H32 H 0.558949 0.057146 0.616178 0.054 Uiso 1 1 calc R U
C33 C 0.5549(4) 0.1223(4) 0.6418(3) 0.044(2) Uani 1 1 d . .
C34 C 0.5297(3) 0.1570(4) 0.6440(2) 0.0408(19) Uani 1 1 d . .
C35 C 0.4853(4) 0.1434(4) 0.6196(2) 0.0397(19) Uani 1 1 d . .
C36 C 0.4632(3) 0.0991(3) 0.5966(2) 0.0333(16) Uani 1 1 d . .
F37 F 0.5988(3) 0.1330(3) 0.66440(18) 0.0638(17) Uani 1 1 d . .
F38 F 0.4605(2) 0.1786(2) 0.62105(14) 0.0424(11) Uani 1 1 d . .
C39 C 0.5426(3) 0.2002(4) 0.6722(2) 0.0392(19) Uani 1 1 d . .
C40 C 0.5311(4) 0.1794(4) 0.7056(3) 0.046(2) Uani 1 1 d . .
H40 H 0.520859 0.140279 0.710383 0.055 Uiso 1 1 calc R U
C41 C 0.5347(4) 0.2161(5) 0.7326(3) 0.053(2) Uani 1 1 d . .
H41 H 0.526135 0.201996 0.755750 0.064 Uiso 1 1 calc R U
C42 C 0.5509(4) 0.2739(5) 0.7252(4) 0.066(3) Uani 1 1 d . .
C43 C 0.5662(4) 0.2953(4) 0.6923(3) 0.054(3) Uani 1 1 d . .
H43 H 0.580078 0.335277 0.687669 0.065 Uiso 1 1 calc R U
C44 C 0.5612(4) 0.2581(4) 0.6659(3) 0.051(2) Uani 1 1 d . .
H44 H 0.570774 0.272647 0.642837 0.061 Uiso 1 1 calc R U
C45 C 0.5502(7) 0.3119(5) 0.7545(4) 0.081(4) Uani 1 1 d . .
F46 F 0.5950(8) 0.3334(8) 0.7730(4) 0.222(9) Uani 1 1 d . .
F47 F 0.5488(5) 0.3576(4) 0.7441(3) 0.123(4) Uani 1 1 d . .
F48 F 0.5058(6) 0.2879(4) 0.7736(3) 0.167(7) Uani 1 1 d . .
N51 N 0.3521(3) 0.1114(3) 0.58891(17) 0.0328(14) Uani 1 1 d . .
C52 C 0.3219(3) 0.1009(4) 0.6195(2) 0.0376(18) Uani 1 1 d . .
C53 C 0.3296(4) 0.0706(4) 0.6468(2) 0.0397(19) Uani 1 1 d . .
H53 H 0.357657 0.058566 0.644378 0.048 Uiso 1 1 calc R U
C54 C 0.2981(4) 0.0577(4) 0.6767(3) 0.046(2) Uani 1 1 d . .
H54 H 0.303613 0.036317 0.694655 0.056 Uiso 1 1 calc R U
C55 C 0.2568(4) 0.0767(5) 0.6807(3) 0.050(2) Uani 1 1 d . .
H55 H 0.232300 0.065654 0.700582 0.060 Uiso 1 1 calc R U
C56 C 0.2528(4) 0.1108(4) 0.6559(2) 0.047(2) Uani 1 1 d . .
H56 H 0.227032 0.125448 0.659438 0.056 Uiso 1 1 calc R U
C57 C 0.2851(4) 0.1250(4) 0.6252(2) 0.0416(19) Uani 1 1 d . .
C58 C 0.2854(4) 0.1647(4) 0.6000(3) 0.046(2) Uani 1 1 d . .
H58 H 0.261108 0.181156 0.603067 0.055 Uiso 1 1 calc R U
C59 C 0.3195(4) 0.1785(4) 0.5723(2) 0.043(2) Uani 1 1 d . .
H59 H 0.321150 0.206529 0.556266 0.052 Uiso 1 1 calc R U
C60 C 0.3536(3) 0.1520(3) 0.5663(2) 0.0359(17) Uani 1 1 d . .
C61 C 0.3922(4) 0.1643(4) 0.5371(2) 0.0359(17) Uani 1 1 d . .
C62 C 0.4042(4) 0.2083(4) 0.5126(2) 0.042(2) Uani 1 1 d . .
H62 H 0.384760 0.230183 0.513684 0.050 Uiso 1 1 calc R U
C63 C 0.4442(4) 0.2187(4) 0.4875(2) 0.044(2) Uani 1 1 d . .
C64 C 0.4760(4) 0.1905(4) 0.4855(2) 0.0389(18) Uani 1 1 d . .
C65 C 0.4615(3) 0.1471(3) 0.5107(2) 0.0363(18) Uani 1 1 d . .
C66 C 0.4203(4) 0.1315(3) 0.5359(2) 0.0360(17) Uani 1 1 d . .
F67 F 0.4560(3) 0.2611(2) 0.46345(16) 0.0585(15) Uani 1 1 d . .
F68 F 0.4920(2) 0.1181(2) 0.50931(14) 0.0442(12) Uani 1 1 d . .
C69 C 0.5198(4) 0.2010(3) 0.4584(2) 0.0387(19) Uani 1 1 d . .
C70 C 0.5049(4) 0.1894(4) 0.4236(2) 0.047(2) Uani 1 1 d . .
H70 H 0.466134 0.177340 0.416582 0.056 Uiso 1 1 calc R U
C71 C 0.5447(4) 0.1952(4) 0.3992(3) 0.050(2) Uani 1 1 d . .
H71 H 0.533560 0.187154 0.375507 0.060 Uiso 1 1 calc R U
C72 C 0.6008(4) 0.2124(4) 0.4087(2) 0.044(2) Uani 1 1 d . .
C73 C 0.6183(4) 0.2266(4) 0.4425(3) 0.047(2) Uani 1 1 d . .
H73 H 0.657694 0.240206 0.448726 0.056 Uiso 1 1 calc R U
C74 C 0.5786(4) 0.2211(4) 0.4675(3) 0.045(2) Uani 1 1 d . .
H74 H 0.590773 0.230925 0.490962 0.054 Uiso 1 1 calc R U
C75 C 0.6438(6) 0.2165(6) 0.3811(3) 0.071(3) Uani 1 1 d . .
F76 F 0.6856(4) 0.2086(5) 0.3943(2) 0.108(3) Uani 1 1 d . .
F77 F 0.6752(4) 0.2706(4) 0.3687(3) 0.110(3) Uani 1 1 d . .
F78 F 0.6214(3) 0.1826(5) 0.3555(2) 0.117(4) Uani 1 1 d . .
F11 F 0.2766(3) 0.0049(3) 0.42301(19) 0.078(2) Uani 1 1 d . .
F12 F 0.3679(3) 0.1275(3) 0.3915(2) 0.082(2) Uani 1 1 d . .
F13 F 0.3526(3) 0.0846(3) 0.44435(16) 0.0734(19) Uani 1 1 d . .
F14 F 0.2911(3) 0.0455(3) 0.37026(15) 0.0689(18) Uani 1 1 d . .
F15 F 0.3648(3) 0.0428(4) 0.39763(19) 0.079(2) Uani 1 1 d . .
F16 F 0.2793(3) 0.0894(3) 0.4176(2) 0.082(2) Uani 1 1 d . .
Ir1 Ir 0.38821(2) 0.06336(2) 0.56910(2) 0.03175(12) Uani 1 1 d . .
P1 P 0.32173(11) 0.06647(11) 0.40743(6) 0.0435(5) Uani 1 1 d . .

loop_
_atom_site_aniso_label
_atom_site_aniso_U_11
_atom_site_aniso_U_22
_atom_site_aniso_U_33
_atom_site_aniso_U_23
_atom_site_aniso_U_13
_atom_site_aniso_U_12
N1 0.028(3) 0.029(3) 0.035(3) -0.004(3) -0.005(3) 0.013(3)
C2 0.042(4) 0.037(4) 0.034(4) 0.001(3) -0.006(3) 0.024(4)
C3 0.043(5) 0.032(4) 0.039(4) -0.006(3) -0.010(4) 0.020(4)
C4 0.037(4) 0.035(4) 0.039(5) -0.012(3) -0.008(3) 0.010(4)
C5 0.045(5) 0.054(6) 0.048(6) -0.003(5) -0.023(4) 0.004(5)
C6 0.031(4) 0.036(4) 0.035(4) -0.006(3) -0.005(3) 0.008(3)
C7 0.035(4) 0.028(4) 0.030(4) -0.002(3) -0.002(3) 0.014(3)
C8 0.034(4) 0.034(4) 0.029(4) -0.003(3) -0.004(3) 0.015(3)
C9 0.038(4) 0.042(5) 0.030(4) -0.006(3) -0.011(3) 0.011(4)
C10 0.048(5) 0.038(5) 0.037(5) 0.008(4) 0.003(4) 0.018(4)
C11 0.062(7) 0.069(7) 0.053(6) 0.024(5) -0.001(5) 0.018(6)
C12 0.052(5) 0.046(5) 0.036(5) -0.001(4) -0.010(4) 0.027(4)
C13 0.036(4) 0.039(4) 0.039(4) 0.000(3) -0.005(3) 0.018(4)
N14 0.029(3) 0.030(3) 0.040(4) -0.003(3) -0.007(3) 0.015(3)
N21 0.029(3) 0.023(3) 0.040(4) 0.000(3) -0.002(3) 0.011(3)
C22 0.029(4) 0.025(4) 0.047(5) 0.004(3) 0.005(3) 0.012(3)
C23 0.046(5) 0.041(5) 0.046(5) 0.008(4) 0.005(4) 0.027(4)
C24 0.045(5) 0.041(5) 0.052(5) -0.001(4) -0.005(4) 0.024(4)
C25 0.046(5) 0.044(5) 0.047(5) -0.011(4) -0.008(4) 0.025(4)
C26 0.048(5) 0.039(5) 0.064(6) -0.004(4) -0.001(4) 0.027(4)
C27 0.034(4) 0.031(4) 0.050(5) 0.003(3) 0.000(4) 0.018(3)
C28 0.048(5) 0.035(4) 0.054(5) -0.003(4) -0.001(4) 0.030(4)
C29 0.038(4) 0.033(4) 0.049(5) 0.002(4) -0.003(4) 0.020(4)
C30 0.035(4) 0.031(4) 0.044(5) 0.002(3) 0.001(3) 0.017(3)
C31 0.033(4) 0.031(4) 0.044(5) -0.003(3) -0.003(3) 0.014(3)
C32 0.039(5) 0.042(5) 0.061(6) -0.003(4) -0.004(4) 0.026(4)
C33 0.032(4) 0.042(5) 0.058(6) -0.006(4) -0.013(4) 0.018(4)
C34 0.026(4) 0.032(4) 0.057(5) -0.007(4) -0.003(4) 0.009(3)
C35 0.031(4) 0.031(4) 0.047(5) -0.007(3) 0.003(4) 0.009(3)
C36 0.023(4) 0.027(4) 0.044(4) 0.005(3) 0.001(3) 0.009(3)
F37 0.048(3) 0.061(4) 0.092(5) -0.025(3) -0.033(3) 0.034(3)
F38 0.040(3) 0.036(3) 0.057(3) -0.009(2) -0.010(2) 0.024(2)
C39 0.020(4) 0.035(4) 0.054(5) -0.004(4) -0.004(3) 0.007(3)
C40 0.036(5) 0.036(5) 0.063(6) 0.000(4) -0.006(4) 0.017(4)
C41 0.039(5) 0.055(6) 0.054(6) 0.007(5) 0.002(4) 0.015(4)
C42 0.034(5) 0.041(5) 0.111(10) 0.009(6) 0.000(6) 0.011(4)
C43 0.044(5) 0.027(4) 0.073(7) 0.002(4) 0.017(5) 0.004(4)
C44 0.038(5) 0.034(5) 0.068(6) 0.000(4) 0.003(4) 0.009(4)
C45 0.104(11) 0.046(7) 0.064(8) -0.002(6) 0.002(8) 0.016(7)
F46 0.251(17) 0.33(2) 0.188(13) -0.203(15) -0.147(13) 0.219(17)
F47 0.186(11) 0.080(6) 0.110(7) -0.007(5) 0.048(7) 0.071(7)
F48 0.227(14) 0.071(6) 0.127(8) -0.003(5) 0.122(9) 0.017(7)
N51 0.025(3) 0.030(3) 0.039(4) -0.005(3) -0.006(3) 0.010(3)
C52 0.028(4) 0.033(4) 0.045(5) -0.008(3) -0.011(3) 0.011(3)
C53 0.030(4) 0.038(4) 0.042(5) -0.006(4) 0.006(3) 0.011(3)
C54 0.041(5) 0.046(5) 0.049(5) -0.003(4) -0.004(4) 0.019(4)
C55 0.039(5) 0.057(6) 0.047(5) -0.006(4) 0.008(4) 0.020(4)
C56 0.032(4) 0.061(6) 0.051(5) -0.005(4) -0.002(4) 0.026(4)
C57 0.030(4) 0.041(5) 0.049(5) -0.010(4) -0.010(4) 0.014(4)
C58 0.039(5) 0.049(5) 0.058(6) -0.013(4) -0.009(4) 0.029(4)
C59 0.040(5) 0.043(5) 0.053(5) -0.002(4) -0.008(4) 0.027(4)
C60 0.032(4) 0.025(4) 0.047(5) -0.004(3) -0.009(3) 0.011(3)
C61 0.033(4) 0.032(4) 0.043(5) 0.006(3) -0.003(3) 0.017(3)
C62 0.053(5) 0.033(4) 0.048(5) 0.003(4) -0.004(4) 0.028(4)
C63 0.050(5) 0.027(4) 0.053(5) 0.006(4) -0.002(4) 0.019(4)
C64 0.039(4) 0.029(4) 0.048(5) 0.003(3) -0.007(4) 0.016(4)
C65 0.031(4) 0.029(4) 0.053(5) 0.003(3) 0.000(3) 0.018(3)
C66 0.037(4) 0.024(4) 0.046(5) 0.010(3) 0.000(3) 0.014(3)
F67 0.075(4) 0.047(3) 0.065(4) 0.027(3) 0.013(3) 0.039(3)
F68 0.044(3) 0.038(3) 0.059(3) 0.013(2) 0.008(2) 0.027(2)
C69 0.042(5) 0.023(4) 0.052(5) 0.007(3) 0.003(4) 0.016(3)
C70 0.043(5) 0.046(5) 0.049(5) 0.004(4) -0.013(4) 0.020(4)
C71 0.049(5) 0.054(6) 0.046(5) -0.001(4) -0.006(4) 0.025(5)
C72 0.042(5) 0.038(5) 0.046(5) 0.006(4) 0.001(4) 0.016(4)
C73 0.033(4) 0.043(5) 0.056(6) -0.004(4) -0.002(4) 0.013(4)
C74 0.043(5) 0.038(5) 0.047(5) -0.003(4) -0.014(4) 0.015(4)
C75 0.078(8) 0.063(7) 0.065(7) 0.001(6) 0.026(6) 0.030(7)
F76 0.095(6) 0.197(10) 0.072(5) -0.004(6) -0.002(4) 0.105(7)
F77 0.091(6) 0.091(6) 0.129(7) 0.022(5) 0.060(6) 0.031(5)
F78 0.060(5) 0.157(9) 0.086(6) -0.064(6) 0.005(4) 0.016(5)
F11 0.073(5) 0.054(4) 0.077(5) 0.001(3) 0.004(4) 0.010(3)
F12 0.065(4) 0.066(4) 0.097(5) 0.032(4) -0.005(4) 0.018(4)
F13 0.070(4) 0.083(5) 0.050(4) -0.012(3) -0.013(3) 0.025(4)
F14 0.065(4) 0.104(5) 0.047(3) -0.019(3) -0.013(3) 0.050(4)
F15 0.082(5) 0.111(6) 0.073(4) 0.007(4) -0.003(4) 0.070(5)
F16 0.067(4) 0.096(5) 0.101(5) -0.042(4) -0.016(4) 0.054(4)
Ir1 0.02818(17) 0.02615(16) 0.04066(19) 0.00028(12) -0.00336(12) 0.01338(13)
P1 0.0436(13) 0.0449(13) 0.0391(12) -0.0036(10) -0.0024(10) 0.0198(11)

loop_
_atom_type_symbol
_atom_type_description
_atom_type_scat_dispersion_real
_atom_type_scat_dispersion_imag
_atom_type_scat_source
C C 0.0033 0.0016 'International Tables Vol C Tables 4.2.6.8 and 6.1.1.4'
H H 0.0000 0.0000 'International Tables Vol C Tables 4.2.6.8 and 6.1.1.4'
F F 0.0171 0.0103 'International Tables Vol C Tables 4.2.6.8 and 6.1.1.4'
N N 0.0061 0.0033 'International Tables Vol C Tables 4.2.6.8 and 6.1.1.4'
Ir Ir -1.4442 7.9887 'International Tables Vol C Tables 4.2.6.8 and 6.1.1.4'
P P 0.1023 0.0942 'International Tables Vol C Tables 4.2.6.8 and 6.1.1.4'

loop_
_geom_angle_atom_site_label_1
_geom_angle_atom_site_label_2
_geom_angle_atom_site_label_3
_geom_angle
C2 N1 C7 118.2(7)
C2 N1 Ir1 125.7(6)
C7 N1 Ir1 116.0(5)
N1 C2 C3 122.4(8)
N1 C2 H2 118.8
C3 C2 H2 118.8
C2 C3 C4 119.8(8)
C2 C3 H3 120.1
C4 C3 H3 120.1
C6 C4 C3 117.8(8)
C6 C4 C5 121.3(8)
C3 C4 C5 120.9(8)
C4 C5 H5A 109.5
C4 C5 H5B 109.5
H5A C5 H5B 109.5
C4 C5 H5C 109.5
H5A C5 H5C 109.5
H5B C5 H5C 109.5
C4 C6 C7 120.7(8)
C4 C6 H6 119.6
C7 C6 H6 119.6
N1 C7 C6 121.1(7)
N1 C7 C8 116.7(7)
C6 C7 C8 122.2(7)
N14 C8 C9 121.6(7)
N14 C8 C7 114.2(7)
C9 C8 C7 124.2(7)
C8 C9 C10 121.6(8)
C8 C9 H9 119.2
C10 C9 H9 119.2
C9 C10 C12 116.4(8)
C9 C10 C11 120.2(9)
C12 C10 C11 123.4(8)
C10 C11 H11A 109.5
C10 C11 H11B 109.5
H11A C11 H11B 109.5
C10 C11 H11C 109.5
H11A C11 H11C 109.5
H11B C11 H11C 109.5
C13 C12 C10 120.4(8)
C13 C12 H12 119.8
C10 C12 H12 119.8
N14 C13 C12 122.9(8)
N14 C13 H13 118.6
C12 C13 H13 118.6
C13 N14 C8 117.0(7)
C13 N14 Ir1 125.7(5)
C8 N14 Ir1 117.2(5)
C30 N21 C22 118.3(7)
C30 N21 Ir1 114.4(5)
C22 N21 Ir1 126.4(5)
N21 C22 C27 120.6(7)
N21 C22 C23 120.2(7)
C27 C22 C23 119.2(8)
C24 C23 C22 119.2(8)
C24 C23 H23 120.4
C22 C23 H23 120.4
C23 C24 C25 123.0(9)
C23 C24 H24 118.5
C25 C24 H24 118.5
C26 C25 C24 119.3(9)
C26 C25 H25 120.4
C24 C25 H25 120.4
C25 C26 C27 120.6(8)
C25 C26 H26 119.7
C27 C26 H26 119.7
C28 C27 C22 118.4(8)
C28 C27 C26 122.8(8)
C22 C27 C26 118.6(8)
C29 C28 C27 119.9(8)
C29 C28 H28 120.1
C27 C28 H28 120.1
C28 C29 C30 119.9(8)
C28 C29 H29 120.0
C30 C29 H29 120.0
N21 C30 C29 121.7(8)
N21 C30 C31 113.7(7)
C29 C30 C31 124.6(8)
C36 C31 C32 122.0(8)
C36 C31 C30 114.8(7)
C32 C31 C30 123.2(8)
C33 C32 C31 117.3(8)
C33 C32 H32 121.3
C31 C32 H32 121.3
F37 C33 C32 118.1(8)
F37 C33 C34 117.9(8)
C32 C33 C34 124.0(8)
C33 C34 C35 114.2(8)
C33 C34 C39 123.8(8)
C35 C34 C39 121.7(8)
C36 C35 F38 118.0(8)
C36 C35 C34 127.2(8)
F38 C35 C34 114.7(7)
C35 C36 C31 115.1(8)
C35 C36 Ir1 130.4(6)
C31 C36 Ir1 113.6(6)
C40 C39 C44 119.7(9)
C40 C39 C34 117.0(8)
C44 C39 C34 123.2(9)
C39 C40 C41 119.5(9)
C39 C40 H40 120.3
C41 C40 H40 120.3
C40 C41 C42 119.5(10)
C40 C41 H41 120.2
C42 C41 H41 120.2
C43 C42 C41 120.5(12)
C43 C42 C45 120.8(10)
C41 C42 C45 118.7(12)
C42 C43 C44 119.1(10)
C42 C43 H43 120.5
C44 C43 H43 120.5
C43 C44 C39 121.5(10)
C43 C44 H44 119.3
C39 C44 H44 119.3
F46 C45 F48 109.4(15)
F46 C45 F47 102.3(14)
F48 C45 F47 101.3(15)
F46 C45 C42 113.6(14)
F48 C45 C42 114.6(11)
F47 C45 C42 114.2(11)
C60 N51 C52 119.4(7)
C60 N51 Ir1 114.0(5)
C52 N51 Ir1 126.1(6)
N51 C52 C53 121.6(8)
N51 C52 C57 120.2(8)
C53 C52 C57 118.0(8)
C54 C53 C52 122.2(9)
C54 C53 H53 118.9
C52 C53 H53 118.9
C53 C54 C55 119.0(9)
C53 C54 H54 120.5
C55 C54 H54 120.5
C56 C55 C54 119.4(9)
C56 C55 H55 120.3
C54 C55 H55 120.3
C55 C56 C57 122.3(9)
C55 C56 H56 118.9
C57 C56 H56 118.9
C56 C57 C52 118.4(9)
C56 C57 C58 123.3(9)
C52 C57 C58 118.2(8)
C59 C58 C57 120.1(8)
C59 C58 H58 120.0
C57 C58 H58 120.0
C58 C59 C60 120.7(9)
C58 C59 H59 119.7
C60 C59 H59 119.7
N51 C60 C59 120.9(8)
N51 C60 C61 114.3(7)
C59 C60 C61 124.8(8)
C66 C61 C62 121.6(8)
C66 C61 C60 115.0(7)
C62 C61 C60 123.2(8)
C63 C62 C61 118.2(8)
C63 C62 H62 120.9
C61 C62 H62 120.9
C62 C63 F67 118.9(8)
C62 C63 C64 123.9(8)
F67 C63 C64 117.2(8)
C63 C64 C65 114.4(8)
C63 C64 C69 124.9(8)
C65 C64 C69 120.6(7)
C66 C65 F68 118.0(7)
C66 C65 C64 126.2(7)
F68 C65 C64 115.8(7)
C65 C66 C61 115.6(7)
C65 C66 Ir1 129.5(6)
C61 C66 Ir1 114.7(6)
C70 C69 C74 117.5(8)
C70 C69 C64 121.9(8)
C74 C69 C64 120.6(8)
C71 C70 C69 121.2(9)
C71 C70 H70 119.4
C69 C70 H70 119.4
C70 C71 C72 120.4(9)
C70 C71 H71 119.8
C72 C71 H71 119.8
C73 C72 C71 120.6(9)
C73 C72 C75 120.2(10)
C71 C72 C75 119.2(10)
C72 C73 C74 119.8(9)
C72 C73 H73 120.1
C74 C73 H73 120.1
C73 C74 C69 120.4(9)
C73 C74 H74 119.8
C69 C74 H74 119.8
F78 C75 F76 108.7(11)
F78 C75 F77 107.5(12)
F76 C75 F77 100.8(11)
F78 C75 C72 115.1(11)
F76 C75 C72 112.2(10)
F77 C75 C72 111.5(10)
C66 Ir1 C36 92.0(3)
C66 Ir1 N21 99.7(3)
C36 Ir1 N21 78.8(3)
C66 Ir1 N51 78.5(3)
C36 Ir1 N51 99.6(3)
N21 Ir1 N51 177.6(2)
C66 Ir1 N1 96.6(3)
C36 Ir1 N1 171.4(3)
N21 Ir1 N1 99.8(2)
N51 Ir1 N1 82.0(2)
C66 Ir1 N14 172.3(3)
C36 Ir1 N14 95.7(3)
N21 Ir1 N14 82.1(2)
N51 Ir1 N14 99.8(3)
N1 Ir1 N14 75.7(2)
F16 P1 F11 89.2(4)
F16 P1 F12 92.2(5)
F11 P1 F12 178.6(5)
F16 P1 F13 91.2(4)
F11 P1 F13 89.1(4)
F12 P1 F13 91.0(4)
F16 P1 F15 179.2(5)
F11 P1 F15 90.2(4)
F12 P1 F15 88.4(4)
F13 P1 F15 88.2(4)
F16 P1 F14 91.1(4)
F11 P1 F14 89.4(4)
F12 P1 F14 90.5(4)
F13 P1 F14 177.2(4)
F15 P1 F14 89.5(4)

loop_
_geom_bond_atom_site_label_1
_geom_bond_atom_site_label_2
_geom_bond_distance
N1 C2 1.344(10)
N1 C7 1.366(10)
N1 Ir1 2.152(6)
C2 C3 1.380(12)
C2 H2 0.9500
C3 C4 1.387(12)
C3 H3 0.9500
C4 C6 1.377(12)
C4 C5 1.513(12)
C5 H5A 0.9800
C5 H5B 0.9800
C5 H5C 0.9800
C6 C7 1.381(11)
C6 H6 0.9500
C7 C8 1.474(11)
C8 N14 1.361(10)
C8 C9 1.374(12)
C9 C10 1.383(12)
C9 H9 0.9500
C10 C12 1.391(13)
C10 C11 1.517(13)
C11 H11A 0.9800
C11 H11B 0.9800
C11 H11C 0.9800
C12 C13 1.371(13)
C12 H12 0.9500
C13 N14 1.361(10)
C13 H13 0.9500
N14 Ir1 2.162(7)
N21 C30 1.355(10)
N21 C22 1.383(11)
N21 Ir1 2.069(6)
C22 C27 1.411(11)
C22 C23 1.428(12)
C23 C24 1.343(13)
C23 H23 0.9500
C24 C25 1.380(12)
C24 H24 0.9500
C25 C26 1.376(13)
C25 H25 0.9500
C26 C27 1.419(13)
C26 H26 0.9500
C27 C28 1.406(12)
C28 C29 1.357(12)
C28 H28 0.9500
C29 C30 1.400(11)
C29 H29 0.9500
C30 C31 1.457(12)
C31 C36 1.414(11)
C31 C32 1.415(12)
C32 C33 1.378(13)
C32 H32 0.9500
C33 F37 1.367(10)
C33 C34 1.385(12)
C34 C35 1.407(12)
C34 C39 1.488(12)
C35 C36 1.348(11)
C35 F38 1.386(10)
C36 Ir1 2.024(8)
C39 C40 1.376(13)
C39 C44 1.381(13)
C40 C41 1.393(14)
C40 H40 0.9500
C41 C42 1.400(15)
C41 H41 0.9500
C42 C43 1.366(16)
C42 C45 1.517(19)
C43 C44 1.376(14)
C43 H43 0.9500
C44 H44 0.9500
C45 F46 1.254(18)
C45 F48 1.259(17)
C45 F47 1.294(16)
N51 C60 1.369(10)
N51 C52 1.370(11)
N51 Ir1 2.086(7)
C52 C53 1.400(13)
C52 C57 1.429(12)
C53 C54 1.362(13)
C53 H53 0.9500
C54 C55 1.429(14)
C54 H54 0.9500
C55 C56 1.357(14)
C55 H55 0.9500
C56 C57 1.395(13)
C56 H56 0.9500
C57 C58 1.429(13)
C58 C59 1.328(13)
C58 H58 0.9500
C59 C60 1.415(12)
C59 H59 0.9500
C60 C61 1.445(12)
C61 C66 1.401(11)
C61 C62 1.408(11)
C62 C63 1.359(13)
C62 H62 0.9500
C63 F67 1.368(10)
C63 C64 1.384(12)
C64 C65 1.405(11)
C64 C69 1.482(13)
C65 C66 1.360(12)
C65 F68 1.369(9)
C66 Ir1 2.023(7)
C69 C70 1.387(13)
C69 C74 1.419(12)
C70 C71 1.365(14)
C70 H70 0.9500
C71 C72 1.371(13)
C71 H71 0.9500
C72 C73 1.369(13)
C72 C75 1.524(15)
C73 C74 1.380(14)
C73 H73 0.9500
C74 H74 0.9500
C75 F78 1.266(14)
C75 F76 1.328(16)
C75 F77 1.339(15)
F11 P1 1.584(7)
F12 P1 1.585(7)
F13 P1 1.590(6)
F14 P1 1.602(6)
F15 P1 1.601(7)
F16 P1 1.574(7)

loop_
_geom_torsion_atom_site_label_1
_geom_torsion_atom_site_label_2
_geom_torsion_atom_site_label_3
_geom_torsion_atom_site_label_4
_geom_torsion
C7 N1 C2 C3 -0.7(12)
Ir1 N1 C2 C3 -177.9(6)
N1 C2 C3 C4 0.7(13)
C2 C3 C4 C6 -1.1(13)
C2 C3 C4 C5 178.7(9)
C3 C4 C6 C7 1.5(13)
C5 C4 C6 C7 -178.2(9)
C2 N1 C7 C6 1.1(11)
Ir1 N1 C7 C6 178.6(6)
C2 N1 C7 C8 180.0(7)
Ir1 N1 C7 C8 -2.5(9)
C4 C6 C7 N1 -1.6(13)
C4 C6 C7 C8 179.6(8)
N1 C7 C8 N14 -0.4(10)
C6 C7 C8 N14 178.5(7)
N1 C7 C8 C9 179.8(8)
C6 C7 C8 C9 -1.3(13)
N14 C8 C9 C10 1.3(14)
C7 C8 C9 C10 -178.9(8)
C8 C9 C10 C12 -3.5(14)
C8 C9 C10 C11 178.6(10)
C9 C10 C12 C13 3.3(14)
C11 C10 C12 C13 -178.8(10)
C10 C12 C13 N14 -1.0(14)
C12 C13 N14 C8 -1.3(12)
C12 C13 N14 Ir1 176.7(7)
C9 C8 N14 C13 1.1(12)
C7 C8 N14 C13 -178.7(7)
C9 C8 N14 Ir1 -177.1(6)
C7 C8 N14 Ir1 3.2(9)
C30 N21 C22 C27 12.9(11)
Ir1 N21 C22 C27 -156.0(6)
C30 N21 C22 C23 -165.2(8)
Ir1 N21 C22 C23 25.9(10)
N21 C22 C23 C24 -179.5(8)
C27 C22 C23 C24 2.4(13)
C22 C23 C24 C25 1.3(15)
C23 C24 C25 C26 -3.2(15)
C24 C25 C26 C27 1.4(15)
N21 C22 C27 C28 -7.2(12)
C23 C22 C27 C28 170.9(8)
N21 C22 C27 C26 177.9(8)
C23 C22 C27 C26 -4.0(12)
C25 C26 C27 C28 -172.5(9)
C25 C26 C27 C22 2.2(14)
C22 C27 C28 C29 -1.8(13)
C26 C27 C28 C29 173.0(9)
C27 C28 C29 C30 4.8(14)
C22 N21 C30 C29 -10.0(12)
Ir1 N21 C30 C29 160.2(7)
C22 N21 C30 C31 171.4(7)
Ir1 N21 C30 C31 -18.4(9)
C28 C29 C30 N21 1.2(13)
C28 C29 C30 C31 179.6(8)
N21 C30 C31 C36 3.9(11)
C29 C30 C31 C36 -174.7(8)
N21 C30 C31 C32 -174.2(8)
C29 C30 C31 C32 7.2(14)
C36 C31 C32 C33 3.4(14)
C30 C31 C32 C33 -178.7(9)
C31 C32 C33 F37 177.0(8)
C31 C32 C33 C34 -4.1(15)
F37 C33 C34 C35 179.4(8)
C32 C33 C34 C35 0.5(14)
F37 C33 C34 C39 -7.7(14)
C32 C33 C34 C39 173.3(9)
C33 C34 C35 C36 4.5(14)
C39 C34 C35 C36 -168.5(8)
C33 C34 C35 F38 -178.7(8)
C39 C34 C35 F38 8.2(12)
F38 C35 C36 C31 178.3(7)
C34 C35 C36 C31 -5.0(13)
F38 C35 C36 Ir1 -13.8(12)
C34 C35 C36 Ir1 162.9(7)
C32 C31 C36 C35 0.8(12)
C30 C31 C36 C35 -177.3(7)
C32 C31 C36 Ir1 -169.2(7)
C30 C31 C36 Ir1 12.7(9)
C33 C34 C39 C40 -59.4(12)
C35 C34 C39 C40 113.0(10)
C33 C34 C39 C44 125.4(10)
C35 C34 C39 C44 -62.3(12)
C44 C39 C40 C41 4.2(13)
C34 C39 C40 C41 -171.2(8)
C39 C40 C41 C42 -1.2(14)
C40 C41 C42 C43 -3.4(15)
C40 C41 C42 C45 175.5(11)
C41 C42 C43 C44 4.9(16)
C45 C42 C43 C44 -174.1(11)
C42 C43 C44 C39 -1.7(16)
C40 C39 C44 C43 -2.8(14)
C34 C39 C44 C43 172.3(9)
C43 C42 C45 F46 -98.6(18)
C41 C42 C45 F46 82.5(18)
C43 C42 C45 F48 134.6(14)
C41 C42 C45 F48 -44(2)
C43 C42 C45 F47 18.3(19)
C41 C42 C45 F47 -160.7(12)
C60 N51 C52 C53 -165.1(7)
Ir1 N51 C52 C53 23.9(10)
C60 N51 C52 C57 9.7(11)
Ir1 N51 C52 C57 -161.3(6)
N51 C52 C53 C54 -177.2(8)
C57 C52 C53 C54 7.9(12)
C52 C53 C54 C55 -1.3(14)
C53 C54 C55 C56 -4.8(14)
C54 C55 C56 C57 4.2(15)
C55 C56 C57 C52 2.4(14)
C55 C56 C57 C58 -174.6(9)
N51 C52 C57 C56 176.6(8)
C53 C52 C57 C56 -8.4(12)
N51 C52 C57 C58 -6.2(12)
C53 C52 C57 C58 168.8(8)
C56 C57 C58 C59 176.5(9)
C52 C57 C58 C59 -0.5(13)
C57 C58 C59 C60 3.5(14)
C52 N51 C60 C59 -6.8(11)
Ir1 N51 C60 C59 165.3(6)
C52 N51 C60 C61 173.0(7)
Ir1 N51 C60 C61 -15.0(8)
C58 C59 C60 N51 0.1(13)
C58 C59 C60 C61 -179.6(8)
N51 C60 C61 C66 2.2(11)
C59 C60 C61 C66 -178.1(8)
N51 C60 C61 C62 -174.0(8)
C59 C60 C61 C62 5.7(13)
C66 C61 C62 C63 -0.2(13)
C60 C61 C62 C63 175.7(8)
C61 C62 C63 F67 179.6(8)
C61 C62 C63 C64 -3.3(14)
C62 C63 C64 C65 3.4(14)
F67 C63 C64 C65 -179.4(8)
C62 C63 C64 C69 179.9(9)
F67 C63 C64 C69 -2.9(14)
C63 C64 C65 C66 -0.1(13)
C69 C64 C65 C66 -176.7(8)
C63 C64 C65 F68 179.6(7)
C69 C64 C65 F68 3.0(12)
F68 C65 C66 C61 177.2(7)
C64 C65 C66 C61 -3.1(13)
F68 C65 C66 Ir1 -8.9(12)
C64 C65 C66 Ir1 170.8(7)
C62 C61 C66 C65 3.2(13)
C60 C61 C66 C65 -173.1(8)
C62 C61 C66 Ir1 -171.6(7)
C60 C61 C66 Ir1 12.1(10)
C63 C64 C69 C70 -63.2(12)
C65 C64 C69 C70 113.1(10)
C63 C64 C69 C74 119.3(10)
C65 C64 C69 C74 -64.3(11)
C74 C69 C70 C71 2.5(13)
C64 C69 C70 C71 -175.0(9)
C69 C70 C71 C72 0.2(15)
C70 C71 C72 C73 -2.9(15)
C70 C71 C72 C75 177.9(10)
C71 C72 C73 C74 2.8(15)
C75 C72 C73 C74 -178.0(9)
C72 C73 C74 C69 -0.1(14)
C70 C69 C74 C73 -2.5(13)
C64 C69 C74 C73 175.1(8)
C73 C72 C75 F78 153.1(12)
C71 C72 C75 F78 -27.7(17)
C73 C72 C75 F76 28.1(15)
C71 C72 C75 F76 -152.7(11)
C73 C72 C75 F77 -84.1(14)
C71 C72 C75 F77 95.1(13)
